data_4108908
loop_
_publ_author_name
'Samuel A. Johnson'
'Carla W. Huff'
'Ferheen Mustafa'
'Mark Saliba'

_publ_section_title
;
 Unexpected Intermediates and Products in the C-F Bond Activation of
 Tetrafluorobenzenes with a Bis(triethylphosphine)Nickel Synthon: Direct
 Evidence of a Rapid and Reversible C-H Bond Activation by Ni(0)
;
_journal_name_full 'Journal of the American Chemical Society'
_journal_page_first 17278
_journal_page_last 17280
_journal_paper_doi 10.1021/ja8081395
_journal_volume 130
_journal_year 2008
_chemical_formula_moiety 'C26 H40 Ni P2'
_chemical_formula_sum 'C26 H40 Ni P2'
_chemical_formula_weight 473.23
_chemical_name_systematic
;
 ?
;
_space_group_IT_number 14
_symmetry_cell_setting monoclinic
_symmetry_space_group_name_Hall '-P 2ybc'
_symmetry_space_group_name_H-M 'P 1 21/c 1'
_atom_sites_solution_hydrogens geom
_atom_sites_solution_primary direct
_atom_sites_solution_secondary difmap
_audit_conform_dict_location ftp://ftp.iucr.org/pub/cif_core.dic
_audit_conform_dict_name cif_core.dic
_audit_conform_dict_version 2.2
_audit_creation_date 2007-01-18T17:21:11-00:00
_audit_creation_method 'WinGX routine CIF_UPDATE'
_cell_angle_alpha 90
_cell_angle_beta 94.9400(10)
_cell_angle_gamma 90
_cell_formula_units_Z 4
_cell_length_a 14.2828(15)
_cell_length_b 13.3695(14)
_cell_length_c 13.3018(14)
_cell_measurement_reflns_used 9099
_cell_measurement_temperature 173(2)
_cell_measurement_theta_max 28.14
_cell_measurement_theta_min 2.16
_cell_volume 2530.6(5)
_computing_cell_refinement 'Bruker SMART'
_computing_data_collection 'Bruker SMART'
_computing_data_reduction 'Bruker SAINT'
_computing_molecular_graphics 'Bruker SHELXTL'
_computing_publication_material 'Bruker SHELXTL'
_computing_structure_refinement 'SHELXL-97 (Sheldrick, 1997)'
_computing_structure_solution 'Bruker SHELXTL'
_diffrn_ambient_temperature 173(2)
_diffrn_measured_fraction_theta_full 0.989
_diffrn_measured_fraction_theta_max 0.989
_diffrn_measurement_device_type 'CCD area detector'
_diffrn_measurement_method 'phi and omega scans'
_diffrn_radiation_monochromator graphite
_diffrn_radiation_type MoK\a
_diffrn_radiation_wavelength 0.71073
_diffrn_reflns_av_R_equivalents 0.0279
_diffrn_reflns_av_unetI/netI 0.0227
_diffrn_reflns_limit_h_max 18
_diffrn_reflns_limit_h_min -18
_diffrn_reflns_limit_k_max 17
_diffrn_reflns_limit_k_min -17
_diffrn_reflns_limit_l_max 17
_diffrn_reflns_limit_l_min -17
_diffrn_reflns_number 27568
_diffrn_reflns_theta_full 27.5
_diffrn_reflns_theta_max 27.5
_diffrn_reflns_theta_min 2.09
_exptl_absorpt_coefficient_mu 0.903
_exptl_absorpt_correction_T_max 0.826
_exptl_absorpt_correction_T_min 0.7196
_exptl_absorpt_correction_type multi-scan
_exptl_absorpt_process_details 'SADABS, BRUKER 2001'
_exptl_crystal_colour orange
_exptl_crystal_density_diffrn 1.242
_exptl_crystal_description block
_exptl_crystal_F_000 1016
_exptl_crystal_size_max 0.39
_exptl_crystal_size_mid 0.25
_exptl_crystal_size_min 0.22
_refine_diff_density_max 0.313
_refine_diff_density_min -0.224
_refine_diff_density_rms 0.05
_refine_ls_extinction_method none
_refine_ls_goodness_of_fit_ref 1.05
_refine_ls_hydrogen_treatment mixed
_refine_ls_matrix_type full
_refine_ls_number_parameters 276
_refine_ls_number_reflns 5772
_refine_ls_number_restraints 0
_refine_ls_restrained_S_all 1.05
_refine_ls_R_factor_all 0.0319
_refine_ls_R_factor_gt 0.0278
_refine_ls_shift/su_max 0.002
_refine_ls_shift/su_mean 0
_refine_ls_structure_factor_coef Fsqd
_refine_ls_weighting_details 'calc w=1/[\s^2^(Fo^2^)+(0.0396P)^2^+0.6545P] where P=(Fo^2^+2Fc^2^)/3'
_refine_ls_weighting_scheme calc
_refine_ls_wR_factor_gt 0.071
_refine_ls_wR_factor_ref 0.0736
_reflns_number_gt 5177
_reflns_number_total 5772
_reflns_threshold_expression >2sigma(I)
_cod_data_source_file ja8081395_si_002_1.cif
_cod_data_source_block fm1m
_cod_database_code 4108908

loop_
_symmetry_equiv_pos_as_xyz
'x, y, z'
'-x, y+1/2, -z+1/2'
'-x, -y, -z'
'x, -y-1/2, z-1/2'

loop_
_atom_site_label
_atom_site_type_symbol
_atom_site_fract_x
_atom_site_fract_y
_atom_site_fract_z
_atom_site_U_iso_or_equiv
_atom_site_adp_type
_atom_site_occupancy
_atom_site_symmetry_multiplicity
_atom_site_calc_flag
_atom_site_refinement_flags
P1 P 0.74696(3) 0.06839(3) 0.60231(3) 0.02411(9) Uani 1 1 d .
P2 P 0.65398(3) -0.10892(3) 0.77808(3) 0.02365(9) Uani 1 1 d .
Ni1 Ni 0.706092(12) 0.040982(12) 0.754077(12) 0.02111(6) Uani 1 1 d .
C1 C 0.72079(10) 0.17605(10) 0.81603(11) 0.0256(3) Uani 1 1 d .
H1 H 0.6794(11) 0.2191(12) 0.7777(12) 0.028(4) Uiso 1 1 d .
C2 C 0.68165(10) 0.10733(11) 0.88312(11) 0.0256(3) Uani 1 1 d .
H2 H 0.6142(11) 0.1089(12) 0.8891(12) 0.027(4) Uiso 1 1 d .
C3 C 0.74042(10) 0.06913(11) 0.96980(10) 0.0251(3) Uani 1 1 d .
C4 C 0.83761(10) 0.08887(10) 0.98096(10) 0.0249(3) Uani 1 1 d .
C5 C 0.87769(10) 0.16143(10) 0.91297(11) 0.0256(3) Uani 1 1 d .
C6 C 0.81798(10) 0.20790(10) 0.83653(11) 0.0261(3) Uani 1 1 d .
C7 C 0.70113(11) 0.01215(12) 1.04410(11) 0.0318(3) Uani 1 1 d .
H7 H 0.635 0.003 1.0403 0.038 Uiso 1 1 calc R
C8 C 0.75640(12) -0.03086(12) 1.12263(12) 0.0354(4) Uani 1 1 d .
H8 H 0.7283 -0.0696 1.1718 0.043 Uiso 1 1 calc R
C9 C 0.85284(12) -0.01760(13) 1.12974(12) 0.0352(4) Uani 1 1 d .
H9 H 0.8915 -0.0497 1.1818 0.042 Uiso 1 1 calc R
C10 C 0.89244(11) 0.04270(11) 1.06043(12) 0.0309(3) Uani 1 1 d .
H10 H 0.9585 0.0532 1.0667 0.037 Uiso 1 1 calc R
C11 C 0.85420(12) 0.28632(11) 0.78133(12) 0.0323(3) Uani 1 1 d .
H11 H 0.8137 0.3207 0.7325 0.039 Uiso 1 1 calc R
C12 C 0.94700(13) 0.31452(12) 0.79637(13) 0.0393(4) Uani 1 1 d .
H12 H 0.9702 0.3672 0.7575 0.047 Uiso 1 1 calc R
C13 C 1.00659(12) 0.26581(13) 0.86847(13) 0.0401(4) Uani 1 1 d .
H13 H 1.0711 0.2838 0.8779 0.048 Uiso 1 1 calc R
C14 C 0.97178(11) 0.19118(12) 0.92632(12) 0.0335(3) Uani 1 1 d .
H14 H 1.0127 0.1592 0.9765 0.04 Uiso 1 1 calc R
C15 C 0.86337(11) 0.12042(12) 0.58778(12) 0.0343(3) Uani 1 1 d .
H15A H 0.8715 0.1273 0.515 0.041 Uiso 1 1 calc R
H15B H 0.8672 0.1881 0.6179 0.041 Uiso 1 1 calc R
C16 C 0.94285(14) 0.05722(19) 0.63653(18) 0.0608(6) Uani 1 1 d .
H16A H 0.9334 0.0467 0.7079 0.091 Uiso 1 1 calc R
H16B H 1.0028 0.0917 0.6311 0.091 Uiso 1 1 calc R
H16C H 0.9438 -0.0076 0.6022 0.091 Uiso 1 1 calc R
C17 C 0.67278(12) 0.16549(13) 0.53878(12) 0.0383(4) Uani 1 1 d .
H17A H 0.6878 0.2306 0.5717 0.046 Uiso 1 1 calc R
H17B H 0.6879 0.1706 0.4677 0.046 Uiso 1 1 calc R
C18 C 0.56867(13) 0.14557(17) 0.54071(15) 0.0541(5) Uani 1 1 d .
H18A H 0.5521 0.0841 0.5031 0.081 Uiso 1 1 calc R
H18B H 0.533 0.2018 0.5096 0.081 Uiso 1 1 calc R
H18C H 0.5535 0.1378 0.6107 0.081 Uiso 1 1 calc R
C19 C 0.73916(13) -0.03443(11) 0.50987(12) 0.0357(4) Uani 1 1 d .
H19A H 0.7774 -0.0907 0.5392 0.043 Uiso 1 1 calc R
H19B H 0.6731 -0.0574 0.502 0.043 Uiso 1 1 calc R
C20 C 0.76986(15) -0.01384(15) 0.40476(13) 0.0455(4) Uani 1 1 d .
H20A H 0.733 0.0418 0.374 0.068 Uiso 1 1 calc R
H20B H 0.7595 -0.0737 0.3628 0.068 Uiso 1 1 calc R
H20C H 0.8367 0.0036 0.41 0.068 Uiso 1 1 calc R
C21 C 0.53856(11) -0.11009(13) 0.82938(13) 0.0354(4) Uani 1 1 d .
H21A H 0.5221 -0.1797 0.846 0.043 Uiso 1 1 calc R
H21B H 0.5421 -0.0707 0.8926 0.043 Uiso 1 1 calc R
C22 C 0.46172(12) -0.06689(15) 0.75538(16) 0.0465(4) Uani 1 1 d .
H22A H 0.479 0.0011 0.7366 0.07 Uiso 1 1 calc R
H22B H 0.4023 -0.0652 0.7871 0.07 Uiso 1 1 calc R
H22C H 0.4545 -0.1089 0.6948 0.07 Uiso 1 1 calc R
C23 C 0.63345(10) -0.19736(11) 0.67189(11) 0.0286(3) Uani 1 1 d .
H23A H 0.6005 -0.1608 0.6145 0.034 Uiso 1 1 calc R
H23B H 0.6954 -0.2179 0.6508 0.034 Uiso 1 1 calc R
C24 C 0.57747(12) -0.29187(12) 0.68954(14) 0.0394(4) Uani 1 1 d .
H24A H 0.6069 -0.3277 0.7483 0.059 Uiso 1 1 calc R
H24B H 0.5766 -0.335 0.6299 0.059 Uiso 1 1 calc R
H24C H 0.5129 -0.2737 0.7017 0.059 Uiso 1 1 calc R
C25 C 0.72429(12) -0.18468(12) 0.87134(12) 0.0378(4) Uani 1 1 d .
H25A H 0.7242 -0.1524 0.9383 0.045 Uiso 1 1 calc R
H25B H 0.6946 -0.2513 0.8758 0.045 Uiso 1 1 calc R
C26 C 0.82515(14) -0.19823(18) 0.84615(19) 0.0634(6) Uani 1 1 d .
H26A H 0.8259 -0.2332 0.7815 0.095 Uiso 1 1 calc R
H26B H 0.8597 -0.2377 0.8993 0.095 Uiso 1 1 calc R
H26C H 0.855 -0.1326 0.8414 0.095 Uiso 1 1 calc R

loop_
_atom_site_aniso_label
_atom_site_aniso_U_11
_atom_site_aniso_U_22
_atom_site_aniso_U_33
_atom_site_aniso_U_23
_atom_site_aniso_U_13
_atom_site_aniso_U_12
P1 0.02942(19) 0.02189(18) 0.02096(18) 0.00202(13) 0.00179(14) -0.00062(14)
P2 0.02645(18) 0.02050(18) 0.02407(18) 0.00093(13) 0.00261(14) -0.00088(13)
Ni1 0.02468(10) 0.01894(10) 0.01952(10) -0.00002(6) 0.00085(7) -0.00057(6)
C1 0.0310(7) 0.0202(7) 0.0250(7) -0.0031(5) -0.0010(6) 0.0037(6)
C2 0.0245(7) 0.0276(7) 0.0248(7) -0.0053(6) 0.0028(5) 0.0018(5)
C3 0.0312(7) 0.0240(7) 0.0205(7) -0.0057(5) 0.0040(5) 0.0014(6)
C4 0.0307(7) 0.0220(7) 0.0222(7) -0.0056(5) 0.0028(5) 0.0021(5)
C5 0.0298(7) 0.0208(7) 0.0263(7) -0.0057(5) 0.0036(5) 0.0001(5)
C6 0.0337(8) 0.0187(7) 0.0260(7) -0.0059(5) 0.0032(6) 0.0002(5)
C7 0.0336(8) 0.0383(8) 0.0240(7) -0.0033(6) 0.0058(6) -0.0041(6)
C8 0.0483(10) 0.0375(9) 0.0212(7) 0.0002(6) 0.0069(6) -0.0055(7)
C9 0.0446(9) 0.0362(8) 0.0239(7) 0.0011(6) -0.0012(6) 0.0063(7)
C10 0.0314(8) 0.0338(8) 0.0270(8) -0.0023(6) 0.0002(6) 0.0037(6)
C11 0.0437(9) 0.0204(7) 0.0322(8) -0.0006(6) 0.0003(6) -0.0019(6)
C12 0.0492(10) 0.0282(8) 0.0410(9) 0.0016(7) 0.0075(7) -0.0119(7)
C13 0.0342(9) 0.0383(9) 0.0481(10) -0.0024(8) 0.0053(7) -0.0105(7)
C14 0.0318(8) 0.0328(8) 0.0352(8) -0.0022(6) -0.0007(6) -0.0010(6)
C15 0.0356(8) 0.0353(8) 0.0327(8) -0.0016(7) 0.0079(6) -0.0063(7)
C16 0.0337(10) 0.0824(16) 0.0661(14) 0.0076(12) 0.0025(9) 0.0063(10)
C17 0.0486(10) 0.0371(9) 0.0286(8) 0.0081(7) -0.0002(7) 0.0098(7)
C18 0.0456(11) 0.0685(14) 0.0463(11) -0.0016(10) -0.0071(8) 0.0176(10)
C19 0.0531(10) 0.0290(8) 0.0260(8) -0.0033(6) 0.0081(7) -0.0076(7)
C20 0.0677(13) 0.0432(10) 0.0274(8) -0.0045(7) 0.0132(8) -0.0106(9)
C21 0.0342(8) 0.0338(8) 0.0401(9) -0.0045(7) 0.0143(7) -0.0062(6)
C22 0.0306(9) 0.0493(11) 0.0607(12) -0.0122(9) 0.0098(8) 0.0079(8)
C23 0.0302(7) 0.0249(7) 0.0306(8) -0.0038(6) 0.0018(6) -0.0030(6)
C24 0.0383(9) 0.0261(8) 0.0547(11) -0.0076(7) 0.0086(7) -0.0068(7)
C25 0.0516(10) 0.0286(8) 0.0319(8) 0.0039(6) -0.0047(7) 0.0034(7)
C26 0.0439(11) 0.0637(14) 0.0788(16) 0.0129(12) -0.0166(10) 0.0100(10)

loop_
_atom_type_symbol
_atom_type_description
_atom_type_scat_dispersion_real
_atom_type_scat_dispersion_imag
_atom_type_scat_source
C C 0.0033 0.0016 'International Tables Vol C Tables 4.2.6.8 and 6.1.1.4'
H H 0 0 'International Tables Vol C Tables 4.2.6.8 and 6.1.1.4'
P P 0.1023 0.0942 'International Tables Vol C Tables 4.2.6.8 and 6.1.1.4'
Ni Ni 0.3393 1.1124 'International Tables Vol C Tables 4.2.6.8 and 6.1.1.4'

loop_
_geom_angle_atom_site_label_1
_geom_angle_atom_site_label_2
_geom_angle_atom_site_label_3
_geom_angle
C15 P1 C17 100.16(8)
C15 P1 C19 102.52(8)
C17 P1 C19 102.79(8)
C15 P1 Ni1 118.71(5)
C17 P1 Ni1 110.81(6)
C19 P1 Ni1 119.16(5)
C25 P2 C21 101.58(8)
C25 P2 C23 101.86(7)
C21 P2 C23 100.96(7)
C25 P2 Ni1 115.78(6)
C21 P2 Ni1 113.10(6)
C23 P2 Ni1 120.84(5)
C1 Ni1 C2 42.07(6)
C1 Ni1 P2 143.38(4)
C2 Ni1 P2 101.35(4)
C1 Ni1 P1 101.77(4)
C2 Ni1 P1 143.59(4)
P2 Ni1 P1 114.446(15)
C2 C1 C6 119.31(13)
C2 C1 Ni1 69.01(8)
C6 C1 Ni1 114.10(10)
C1 C2 C3 119.32(13)
C1 C2 Ni1 68.92(8)
C3 C2 Ni1 113.21(10)
C7 C3 C4 118.56(13)
C7 C3 C2 120.60(13)
C4 C3 C2 120.84(13)
C10 C4 C3 118.56(14)
C10 C4 C5 122.02(13)
C3 C4 C5 119.32(13)
C14 C5 C6 118.69(14)
C14 C5 C4 121.92(13)
C6 C5 C4 119.22(13)
C11 C6 C5 118.54(14)
C11 C6 C1 120.60(13)
C5 C6 C1 120.86(13)
C8 C7 C3 121.49(15)
C7 C8 C9 119.97(15)
C10 C9 C8 119.43(15)
C9 C10 C4 121.68(15)
C12 C11 C6 121.48(15)
C11 C12 C13 119.83(15)
C14 C13 C12 119.73(15)
C13 C14 C5 121.60(15)
C16 C15 P1 113.41(13)
C18 C17 P1 113.39(13)
C20 C19 P1 118.13(12)
C22 C21 P2 112.09(12)
C24 C23 P2 117.64(11)
C26 C25 P2 113.06(13)

loop_
_geom_bond_atom_site_label_1
_geom_bond_atom_site_label_2
_geom_bond_distance
P1 C15 1.8279(16)
P1 C17 1.8351(16)
P1 C19 1.8413(16)
P1 Ni1 2.1802(4)
P2 C25 1.8327(16)
P2 C21 1.8378(16)
P2 C23 1.8461(15)
P2 Ni1 2.1710(4)
Ni1 C1 1.9885(14)
Ni1 C2 1.9896(14)
C1 C2 1.428(2)
C1 C6 1.455(2)
C2 C3 1.459(2)
C3 C7 1.403(2)
C3 C4 1.408(2)
C4 C10 1.403(2)
C4 C5 1.475(2)
C5 C14 1.398(2)
C5 C6 1.413(2)
C6 C11 1.404(2)
C7 C8 1.379(2)
C8 C9 1.384(2)
C9 C10 1.382(2)
C11 C12 1.376(2)
C12 C13 1.388(2)
C13 C14 1.379(2)
C15 C16 1.515(3)
C17 C18 1.513(3)
C19 C20 1.526(2)
C21 C22 1.523(3)
C23 C24 1.524(2)
C25 C26 1.518(3)
